data_4316272
loop_
_publ_author_name
'Lei Chu'
'Kenneth I. Hardcastle'
'Cora E. MacBeth'

_publ_contact_author_address
;Department of Chemistry
Emory University    
1515 Dickey Drive 
Atlanta, GA 30322                        
;
_publ_contact_author_email cmacbet@emory.edu
_publ_contact_author_name 'Cora E. MacBeth'
_publ_contact_author_phone 404-727-7033
_publ_section_title
;
 Transition Metal Complexes Supported by a Neutral Tetraamine Ligand
 Containing N,N-dimethylaniline Units
;
_journal_name_full 'Inorganic Chemistry'
_journal_page_first 7521
_journal_page_last 7529
_journal_paper_doi 10.1021/ic1008347
_journal_volume 49
_journal_year 2010
_chemical_formula_moiety 'C38 H53 B Cl Fe N5'
_chemical_formula_sum 'C38 H53 B Cl Fe N5'
_chemical_formula_weight 681.96
_chemical_name_systematic
; 
 ? 
;
_space_group_IT_number 7
_symmetry_cell_setting monoclinic
_symmetry_space_group_name_Hall 'P -2yc'
_symmetry_space_group_name_H-M 'P 1 c 1'
_atom_sites_solution_hydrogens geom
_atom_sites_solution_primary direct
_atom_sites_solution_secondary difmap
_audit_creation_method SHELXL-97
_cell_angle_alpha 90.00
_cell_angle_beta 90.510(7)
_cell_angle_gamma 90.00
_cell_formula_units_Z 4
_cell_length_a 12.487(5)
_cell_length_b 12.478(5)
_cell_length_c 23.570(10)
_cell_measurement_reflns_used 9874
_cell_measurement_temperature 173(2)
_cell_measurement_theta_max 30.24
_cell_measurement_theta_min 2.31
_cell_volume 3672(3)
_computing_cell_refinement 'Bruker SAINT'
_computing_data_collection 'Bruker APEX2'
_computing_data_reduction 'Bruker SAINT'
_computing_molecular_graphics 'Bruker SHELXTL'
_computing_publication_material 'Bruker SHELXTL'
_computing_structure_refinement 'SHELXL-97 (Sheldrick, 1997)'
_computing_structure_solution 'SHELXS-97 (Sheldrick, 1990)'
_diffrn_ambient_temperature 173(2)
_diffrn_measured_fraction_theta_full 0.963
_diffrn_measured_fraction_theta_max 0.963
_diffrn_measurement_device_type 'Bruker APEX-II CCD'
_diffrn_measurement_method '\f and \w scans'
_diffrn_radiation_monochromator graphite
_diffrn_radiation_source 'fine-focus sealed tube'
_diffrn_radiation_type MoK\a
_diffrn_radiation_wavelength 0.71073
_diffrn_reflns_av_R_equivalents 0.0623
_diffrn_reflns_av_sigmaI/netI 0.0729
_diffrn_reflns_limit_h_max 17
_diffrn_reflns_limit_h_min -17
_diffrn_reflns_limit_k_max 17
_diffrn_reflns_limit_k_min -17
_diffrn_reflns_limit_l_max 33
_diffrn_reflns_limit_l_min -32
_diffrn_reflns_number 63558
_diffrn_reflns_theta_full 30.38
_diffrn_reflns_theta_max 30.38
_diffrn_reflns_theta_min 1.63
_diffrn_standards_number 0
_exptl_absorpt_coefficient_mu 0.517
_exptl_absorpt_correction_T_max 0.9502
_exptl_absorpt_correction_T_min 0.9037
_exptl_absorpt_correction_type multi-scan
_exptl_absorpt_process_details SADABS
_exptl_crystal_colour colourless
_exptl_crystal_density_diffrn 1.234
_exptl_crystal_density_method 'not measured'
_exptl_crystal_description block
_exptl_crystal_F_000 1456
_exptl_crystal_size_max 0.20
_exptl_crystal_size_mid 0.15
_exptl_crystal_size_min 0.10
_refine_diff_density_max 2.120
_refine_diff_density_min -0.740
_refine_diff_density_rms 0.106
_refine_ls_abs_structure_details 'Flack H D (1983), Acta Cryst. A39, 876-881'
_refine_ls_abs_structure_Flack 0.37(2)
_refine_ls_extinction_method none
_refine_ls_goodness_of_fit_ref 1.044
_refine_ls_hydrogen_treatment constr
_refine_ls_matrix_type full
_refine_ls_number_parameters 800
_refine_ls_number_reflns 20690
_refine_ls_number_restraints 2
_refine_ls_restrained_S_all 1.044
_refine_ls_R_factor_all 0.0937
_refine_ls_R_factor_gt 0.0744
_refine_ls_shift/su_max 0.004
_refine_ls_shift/su_mean 0.000
_refine_ls_structure_factor_coef Fsqd
_refine_ls_weighting_details 'calc w=1/[\s^2^(Fo^2^)+(0.1116P)^2^+5.6542P] where P=(Fo^2^+2Fc^2^)/3'
_refine_ls_weighting_scheme calc
_refine_ls_wR_factor_gt 0.2028
_refine_ls_wR_factor_ref 0.2151
_reflns_number_gt 16312
_reflns_number_total 20690
_reflns_threshold_expression >2sigma(I)
_cod_data_source_file ic1008347_si_003.cif
_cod_data_source_block lc_4_117s
_cod_depositor_comments
;
The following automatic conversions were performed:

'_symmetry_cell_setting' value 'Monoclinic' changed to 'monoclinic'
according to the built-in table from CIF Core dictionary named
'cif_core.dic' version 2.4.1 from 2010-06-29.

Automatic conversion script
Id: cif_fix_values 1646 2011-03-28 12:23:43Z adriana 
;
_cod_database_code 4316272

loop_
_symmetry_equiv_pos_as_xyz
'x, y, z'
'x, -y, z+1/2'

loop_
_atom_site_label
_atom_site_type_symbol
_atom_site_fract_x
_atom_site_fract_y
_atom_site_fract_z
_atom_site_U_iso_or_equiv
_atom_site_adp_type
_atom_site_occupancy
_atom_site_symmetry_multiplicity
_atom_site_calc_flag
_atom_site_refinement_flags
_atom_site_disorder_assembly
_atom_site_disorder_group
B1S B 0.0965(4) 1.0062(4) 0.1033(2) 0.0168(9) Uani 1 1 d . . .
B2S B 0.5991(5) 0.5048(4) 0.1031(2) 0.0204(10) Uani 1 1 d . . .
C1 C 0.0645(4) 0.6882(4) 0.51469(18) 0.0245(9) Uani 1 1 d . . .
H1A H 0.0957 0.7470 0.5377 0.029 Uiso 1 1 calc R . .
H1B H -0.0011 0.6629 0.5338 0.029 Uiso 1 1 calc R . .
C2 C 0.0369(4) 0.7285(4) 0.4571(2) 0.0285(9) Uani 1 1 d . . .
H2A H -0.0175 0.7859 0.4603 0.034 Uiso 1 1 calc R . .
H2B H 0.1015 0.7597 0.4396 0.034 Uiso 1 1 calc R . .
C3 C -0.1178(4) 0.6166(5) 0.4343(3) 0.0398(12) Uani 1 1 d . . .
H3A H -0.1626 0.6799 0.4273 0.060 Uiso 1 1 d R . .
H3B H -0.1219 0.5965 0.4744 0.060 Uiso 1 1 d R . .
H3C H -0.1433 0.5571 0.4107 0.060 Uiso 1 1 d R . .
C4 C -0.0044(5) 0.6746(5) 0.3599(2) 0.0446(14) Uani 1 1 d . . .
H4A H -0.0516 0.6273 0.3378 0.067 Uiso 1 1 d R . .
H4B H 0.0687 0.6695 0.3454 0.067 Uiso 1 1 d R . .
H4C H -0.0297 0.7487 0.3565 0.067 Uiso 1 1 d R . .
C5 C 0.1350(4) 0.5283(4) 0.56136(19) 0.0287(10) Uani 1 1 d . . .
H5A H 0.1274 0.5730 0.5958 0.034 Uiso 1 1 calc R . .
H5B H 0.2021 0.4865 0.5653 0.034 Uiso 1 1 calc R . .
C6 C 0.0424(5) 0.4530(4) 0.5572(2) 0.0323(11) Uani 1 1 d . . .
H6A H -0.0253 0.4941 0.5589 0.039 Uiso 1 1 calc R . .
H6B H 0.0443 0.4029 0.5897 0.039 Uiso 1 1 calc R . .
C7 C -0.0598(5) 0.3400(5) 0.4916(3) 0.0434(14) Uani 1 1 d . . .
H7A H -0.0536 0.2904 0.4596 0.065 Uiso 1 1 d R . .
H7B H -0.1129 0.3953 0.4825 0.065 Uiso 1 1 d R . .
H7C H -0.0825 0.3005 0.5254 0.065 Uiso 1 1 d R . .
C8 C 0.1270(4) 0.3044(4) 0.5081(3) 0.0360(11) Uani 1 1 d . . .
H8A H 0.1023 0.2505 0.5353 0.054 Uiso 1 1 d R . .
H8B H 0.1950 0.3349 0.5214 0.054 Uiso 1 1 d R . .
H8C H 0.1372 0.2706 0.4710 0.054 Uiso 1 1 d R . .
C9 C 0.2531(4) 0.6376(4) 0.5038(2) 0.0302(10) Uani 1 1 d . . .
H9A H 0.2841 0.6561 0.5414 0.036 Uiso 1 1 calc R . .
H9B H 0.2530 0.7031 0.4801 0.036 Uiso 1 1 calc R . .
C10 C 0.3204(4) 0.5522(5) 0.4761(2) 0.0375(12) Uani 1 1 d . . .
H10A H 0.3923 0.5816 0.4679 0.045 Uiso 1 1 calc R . .
H10B H 0.3295 0.4912 0.5026 0.045 Uiso 1 1 calc R . .
C11 C 0.2818(6) 0.5922(6) 0.3740(4) 0.0574(19) Uani 1 1 d . . .
H11A H 0.2878 0.6651 0.3893 0.086 Uiso 1 1 d R . .
H11B H 0.2187 0.5876 0.3491 0.086 Uiso 1 1 d R . .
H11C H 0.3462 0.5750 0.3524 0.086 Uiso 1 1 d R . .
C12 C 0.3212(5) 0.4114(6) 0.4053(3) 0.0524(17) Uani 1 1 d . . .
H12A H 0.3930 0.4261 0.3908 0.079 Uiso 1 1 d R . .
H12B H 0.2777 0.3776 0.3755 0.079 Uiso 1 1 d R . .
H12C H 0.3266 0.3631 0.4380 0.079 Uiso 1 1 d R . .
C13 C 0.5629(5) 0.9656(5) 0.1455(2) 0.0324(11) Uani 1 1 d . . .
H13A H 0.5174 0.9751 0.1112 0.039 Uiso 1 1 calc R . .
H13B H 0.6039 0.8982 0.1412 0.039 Uiso 1 1 calc R . .
C14 C 0.6406(4) 1.0604(5) 0.1510(2) 0.0354(11) Uani 1 1 d . . .
H14A H 0.6905 1.0604 0.1186 0.043 Uiso 1 1 calc R . .
H14B H 0.5999 1.1285 0.1501 0.043 Uiso 1 1 calc R . .
C15 C 0.7883(4) 0.9731(5) 0.1986(3) 0.0364(11) Uani 1 1 d . . .
H15A H 0.7583 0.9060 0.1838 0.055 Uiso 1 1 d R . .
H15B H 0.8215 0.9601 0.2357 0.055 Uiso 1 1 d R . .
H15C H 0.8423 1.0002 0.1723 0.055 Uiso 1 1 d R . .
C16 C 0.7525(5) 1.1605(5) 0.2153(3) 0.0426(13) Uani 1 1 d . . .
H16A H 0.7965 1.1808 0.1828 0.064 Uiso 1 1 d R . .
H16B H 0.7976 1.1562 0.2495 0.064 Uiso 1 1 d R . .
H16C H 0.6964 1.2144 0.2209 0.064 Uiso 1 1 d R . .
C17 C 0.4545(4) 0.8464(4) 0.2035(2) 0.0287(10) Uani 1 1 d . . .
H17A H 0.4357 0.8155 0.1660 0.034 Uiso 1 1 calc R . .
H17B H 0.3895 0.8464 0.2272 0.034 Uiso 1 1 calc R . .
C18 C 0.5427(4) 0.7789(4) 0.2321(3) 0.0361(11) Uani 1 1 d . . .
H18A H 0.5147 0.7063 0.2401 0.043 Uiso 1 1 calc R . .
H18B H 0.6039 0.7715 0.2060 0.043 Uiso 1 1 calc R . .
C19 C 0.6844(6) 0.7782(5) 0.3024(3) 0.0536(18) Uani 1 1 d . . .
H19A H 0.6717 0.7048 0.3157 0.080 Uiso 1 1 d R . .
H19B H 0.7173 0.8202 0.3331 0.080 Uiso 1 1 d R . .
H19C H 0.7324 0.7766 0.2698 0.080 Uiso 1 1 d R . .
C20 C 0.5040(5) 0.8122(5) 0.3323(3) 0.0466(14) Uani 1 1 d . . .
H20A H 0.4320 0.8347 0.3205 0.070 Uiso 1 1 d R . .
H20B H 0.5272 0.8548 0.3651 0.070 Uiso 1 1 d R . .
H20C H 0.5029 0.7361 0.3427 0.070 Uiso 1 1 d R . .
C21 C 0.4042(4) 1.0359(4) 0.19243(17) 0.0227(8) Uani 1 1 d . . .
H21A H 0.3453 1.0039 0.1697 0.027 Uiso 1 1 calc R . .
H21B H 0.4282 1.1018 0.1729 0.027 Uiso 1 1 calc R . .
C22 C 0.3633(4) 1.0646(4) 0.2515(2) 0.0294(10) Uani 1 1 d . . .
H22A H 0.3071 1.1204 0.2483 0.035 Uiso 1 1 calc R . .
H22B H 0.3314 1.0005 0.2694 0.035 Uiso 1 1 calc R . .
C23 C 0.4780(5) 1.2172(4) 0.2729(3) 0.0419(13) Uani 1 1 d . . .
H23A H 0.4964 1.2219 0.2326 0.063 Uiso 1 1 d R . .
H23B H 0.5383 1.2430 0.2960 0.063 Uiso 1 1 d R . .
H23C H 0.4148 1.2613 0.2802 0.063 Uiso 1 1 d R . .
C24 C 0.4192(6) 1.1069(6) 0.3475(3) 0.0472(15) Uani 1 1 d . . .
H24A H 0.4735 1.1430 0.3710 0.071 Uiso 1 1 d R . .
H24B H 0.4098 1.0332 0.3611 0.071 Uiso 1 1 d R . .
H24C H 0.3511 1.1455 0.3502 0.071 Uiso 1 1 d R . .
C1S C 0.0663(3) 0.9028(3) 0.14414(16) 0.0164(7) Uani 1 1 d . . .
C2S C 0.1284(4) 0.8792(4) 0.19232(18) 0.0215(9) Uani 1 1 d . . .
H2S H 0.1846 0.9270 0.2026 0.026 Uiso 1 1 calc R . .
C3S C 0.1114(4) 0.7880(4) 0.22621(19) 0.0249(9) Uani 1 1 d . . .
H3S H 0.1563 0.7745 0.2582 0.030 Uiso 1 1 calc R . .
C4S C 0.0281(4) 0.7174(4) 0.21268(19) 0.0256(9) Uani 1 1 d . . .
H4S H 0.0161 0.6553 0.2350 0.031 Uiso 1 1 calc R . .
C5S C -0.0366(4) 0.7397(4) 0.16602(18) 0.0232(8) Uani 1 1 d . . .
H5S H -0.0944 0.6932 0.1568 0.028 Uiso 1 1 calc R . .
C6S C -0.0177(4) 0.8302(3) 0.13239(18) 0.0208(8) Uani 1 1 d . . .
H6S H -0.0630 0.8432 0.1005 0.025 Uiso 1 1 calc R . .
C7S C 0.1997(4) 0.9750(4) 0.06346(18) 0.0175(8) Uani 1 1 d . . .
C8S C 0.2722(4) 0.8913(4) 0.07493(18) 0.0219(8) Uani 1 1 d . . .
H8S H 0.2596 0.8464 0.1067 0.026 Uiso 1 1 calc R . .
C9S C 0.3627(4) 0.8713(4) 0.0413(2) 0.0266(9) Uani 1 1 d . . .
H9S H 0.4096 0.8140 0.0509 0.032 Uiso 1 1 calc R . .
C10S C 0.3834(4) 0.9335(4) -0.0048(2) 0.0284(10) Uani 1 1 d . . .
H10S H 0.4443 0.9194 -0.0275 0.034 Uiso 1 1 calc R . .
C11S C 0.3144(4) 1.0186(4) -0.0187(2) 0.0249(10) Uani 1 1 d . . .
H11S H 0.3282 1.0633 -0.0504 0.030 Uiso 1 1 calc R . .
C12S C 0.2248(4) 1.0358(4) 0.01541(19) 0.0212(8) Uani 1 1 d . . .
H12S H 0.1777 1.0926 0.0053 0.025 Uiso 1 1 calc R . .
C13S C -0.0058(3) 1.0357(4) 0.06186(17) 0.0180(8) Uani 1 1 d . . .
C14S C -0.0288(4) 0.9764(4) 0.0124(2) 0.0245(9) Uani 1 1 d . . .
H14S H 0.0205 0.9220 0.0019 0.029 Uiso 1 1 calc R . .
C15S C -0.1182(4) 0.9914(4) -0.0221(2) 0.0245(10) Uani 1 1 d . . .
H15S H -0.1303 0.9467 -0.0541 0.029 Uiso 1 1 calc R . .
C16S C -0.1897(4) 1.0726(4) -0.00911(19) 0.0242(9) Uani 1 1 d . . .
H16S H -0.2502 1.0856 -0.0328 0.029 Uiso 1 1 calc R . .
C17S C -0.1717(4) 1.1351(4) 0.03909(18) 0.0228(8) Uani 1 1 d . . .
H17S H -0.2209 1.1901 0.0488 0.027 Uiso 1 1 calc R . .
C18S C -0.0812(4) 1.1165(3) 0.07309(17) 0.0192(8) Uani 1 1 d . . .
H18S H -0.0701 1.1607 0.1054 0.023 Uiso 1 1 calc R . .
C19S C 0.1273(3) 1.1102(3) 0.14429(17) 0.0175(8) Uani 1 1 d . . .
C20S C 0.2085(3) 1.1834(3) 0.13342(16) 0.0185(8) Uani 1 1 d . . .
H20S H 0.2522 1.1719 0.1012 0.022 Uiso 1 1 calc R . .
C21S C 0.2292(4) 1.2726(4) 0.16730(17) 0.0210(8) Uani 1 1 d . . .
H21S H 0.2861 1.3200 0.1581 0.025 Uiso 1 1 calc R . .
C22S C 0.1657(4) 1.2924(4) 0.21527(18) 0.0236(9) Uani 1 1 d . . .
H22S H 0.1778 1.3536 0.2384 0.028 Uiso 1 1 calc R . .
C23S C 0.0857(4) 1.2206(4) 0.2276(2) 0.0257(10) Uani 1 1 d . . .
H23S H 0.0431 1.2320 0.2603 0.031 Uiso 1 1 calc R . .
C24S C 0.0653(4) 1.1310(4) 0.19334(18) 0.0218(9) Uani 1 1 d . . .
H24S H 0.0091 1.0833 0.2031 0.026 Uiso 1 1 calc R . .
C25S C 0.7078(4) 0.4814(3) 0.14368(18) 0.0182(8) Uani 1 1 d . . .
C26S C 0.7238(4) 0.5324(4) 0.19585(18) 0.0228(9) Uani 1 1 d . . .
H26S H 0.6706 0.5801 0.2095 0.027 Uiso 1 1 calc R . .
C27S C 0.8175(5) 0.5145(4) 0.2288(2) 0.0292(11) Uani 1 1 d . . .
H27S H 0.8260 0.5501 0.2642 0.035 Uiso 1 1 calc R . .
C28S C 0.8969(4) 0.4461(4) 0.21030(19) 0.0247(9) Uani 1 1 d . . .
H28S H 0.9592 0.4334 0.2328 0.030 Uiso 1 1 calc R . .
C29S C 0.8833(4) 0.3961(4) 0.1578(2) 0.0265(9) Uani 1 1 d . . .
H29S H 0.9375 0.3500 0.1439 0.032 Uiso 1 1 calc R . .
C30S C 0.7903(4) 0.4134(4) 0.12548(18) 0.0227(8) Uani 1 1 d . . .
H30S H 0.7827 0.3779 0.0900 0.027 Uiso 1 1 calc R . .
C31S C 0.5097(3) 0.3138(4) 0.08178(17) 0.0202(8) Uani 1 1 d . . .
H31S H 0.4764 0.3189 0.1178 0.024 Uiso 1 1 calc R . .
C32S C 0.4917(4) 0.2225(4) 0.04876(19) 0.0229(8) Uani 1 1 d . . .
H32S H 0.4470 0.1671 0.0628 0.027 Uiso 1 1 calc R . .
C33S C 0.5375(4) 0.2116(4) -0.0034(2) 0.0280(10) Uani 1 1 d . . .
H33S H 0.5234 0.1497 -0.0257 0.034 Uiso 1 1 calc R . .
C34S C 0.6058(4) 0.2928(4) -0.02385(19) 0.0261(10) Uani 1 1 d . . .
H34S H 0.6399 0.2864 -0.0596 0.031 Uiso 1 1 calc R . .
C35S C 0.6214(4) 0.3830(4) 0.01038(19) 0.0237(9) Uani 1 1 d . . .
H35S H 0.6668 0.4379 -0.0036 0.028 Uiso 1 1 calc R . .
C36S C 0.5756(3) 0.3987(3) 0.06347(18) 0.0174(8) Uani 1 1 d . . .
C37S C 0.6207(3) 0.6134(4) 0.06402(17) 0.0186(8) Uani 1 1 d . . .
C38S C 0.5711(4) 0.6295(4) 0.01080(19) 0.0240(9) Uani 1 1 d . . .
H38S H 0.5250 0.5751 -0.0035 0.029 Uiso 1 1 calc R . .
C39S C 0.5862(4) 0.7205(4) -0.0217(2) 0.0281(10) Uani 1 1 d . . .
H39S H 0.5502 0.7275 -0.0572 0.034 Uiso 1 1 calc R . .
C40S C 0.6543(4) 0.8024(4) -0.0025(2) 0.0285(10) Uani 1 1 d . . .
H40S H 0.6656 0.8650 -0.0245 0.034 Uiso 1 1 calc R . .
C41S C 0.7052(4) 0.7891(4) 0.05011(19) 0.0223(8) Uani 1 1 d . . .
H41S H 0.7517 0.8433 0.0643 0.027 Uiso 1 1 calc R . .
C42S C 0.6879(3) 0.6965(3) 0.08160(18) 0.0201(8) Uani 1 1 d . . .
H42S H 0.7238 0.6895 0.1171 0.024 Uiso 1 1 calc R . .
C43S C 0.4919(4) 0.5282(4) 0.14351(18) 0.0206(8) Uani 1 1 d . . .
C44S C 0.4075(4) 0.5928(4) 0.12530(18) 0.0229(9) Uani 1 1 d . . .
H44S H 0.4124 0.6265 0.0893 0.027 Uiso 1 1 calc R . .
C45S C 0.3158(4) 0.6105(4) 0.1575(2) 0.0245(9) Uani 1 1 d . . .
H45S H 0.2600 0.6550 0.1434 0.029 Uiso 1 1 calc R . .
C46S C 0.3065(4) 0.5620(4) 0.2110(2) 0.0272(10) Uani 1 1 d . . .
H46S H 0.2454 0.5745 0.2337 0.033 Uiso 1 1 calc R . .
C47S C 0.3885(5) 0.4952(4) 0.2301(2) 0.0275(11) Uani 1 1 d . . .
H47S H 0.3830 0.4604 0.2658 0.033 Uiso 1 1 calc R . .
C48S C 0.4796(4) 0.4795(4) 0.19646(18) 0.0212(9) Uani 1 1 d . . .
H48S H 0.5349 0.4339 0.2102 0.025 Uiso 1 1 calc R . .
C49S C 0.6618(6) 0.4337(6) 0.3538(3) 0.0509(15) Uiso 1 1 d . . .
C50S C 0.7436(7) 0.3508(7) 0.3539(4) 0.0641(19) Uiso 1 1 d . . .
H50A H 0.7135 0.2842 0.3385 0.096 Uiso 1 1 d R . .
H50B H 0.7690 0.3383 0.3929 0.096 Uiso 1 1 d R . .
H50C H 0.8037 0.3740 0.3304 0.096 Uiso 1 1 d R . .
C51S C 0.1527(6) 0.0532(6) 0.8524(3) 0.0558(16) Uiso 1 1 d . . .
C52S C 0.0731(17) -0.0287(15) 0.8546(9) 0.161(7) Uiso 1 1 d . . .
H52A H 0.0368 -0.0258 0.8913 0.241 Uiso 1 1 d R . .
H52B H 0.1069 -0.0990 0.8500 0.241 Uiso 1 1 d R . .
H52C H 0.0207 -0.0174 0.8240 0.241 Uiso 1 1 d R . .
Cl1 Cl 0.05058(13) 0.39991(14) 0.35623(6) 0.0505(4) Uani 1 1 d . . .
Cl2 Cl 0.69504(14) 1.04760(13) 0.35118(7) 0.0505(4) Uani 1 1 d . . .
Fe1 Fe 0.09646(4) 0.49942(5) 0.43570(2) 0.01859(13) Uani 1 1 d . . .
Fe2 Fe 0.59464(4) 1.00265(5) 0.27151(2) 0.01808(13) Uani 1 1 d . . .
N1 N 0.1424(3) 0.5991(3) 0.51078(15) 0.0229(7) Uani 1 1 d . . .
N2 N -0.0056(3) 0.6417(4) 0.42014(17) 0.0308(9) Uani 1 1 d . . .
N3 N 0.0457(3) 0.3908(3) 0.50302(17) 0.0261(8) Uani 1 1 d . . .
N4 N 0.2703(4) 0.5134(3) 0.4226(2) 0.0328(9) Uani 1 1 d . . .
N5 N 0.4946(3) 0.9588(3) 0.19631(15) 0.0220(7) Uani 1 1 d . . .
N6 N 0.7017(3) 1.0532(3) 0.20420(17) 0.0268(8) Uani 1 1 d . . .
N7 N 0.5794(4) 0.8289(3) 0.28523(19) 0.0350(9) Uani 1 1 d . . .
N8 N 0.4546(3) 1.1053(3) 0.28744(17) 0.0293(8) Uani 1 1 d . . .
N1S N 0.5986(7) 0.4977(6) 0.3542(4) 0.076(2) Uiso 1 1 d . . .
N2S N 0.2138(6) 0.1154(5) 0.8529(3) 0.0611(15) Uiso 1 1 d . . .

loop_
_atom_site_aniso_label
_atom_site_aniso_U_11
_atom_site_aniso_U_22
_atom_site_aniso_U_33
_atom_site_aniso_U_23
_atom_site_aniso_U_13
_atom_site_aniso_U_12
B1S 0.018(2) 0.015(2) 0.017(2) 0.0027(15) -0.0030(18) -0.0042(16)
B2S 0.022(3) 0.024(3) 0.014(2) 0.0009(16) 0.0005(19) 0.0016(18)
C1 0.025(2) 0.022(2) 0.026(2) -0.0045(16) -0.0028(16) 0.0016(16)
C2 0.028(2) 0.023(2) 0.035(2) -0.0008(18) 0.0040(18) 0.0021(18)
C3 0.022(2) 0.042(3) 0.055(3) 0.005(2) -0.005(2) -0.004(2)
C4 0.046(3) 0.053(3) 0.035(3) 0.007(2) -0.012(2) 0.000(3)
C5 0.040(3) 0.030(2) 0.0159(19) -0.0038(17) -0.0065(18) 0.004(2)
C6 0.042(3) 0.031(2) 0.024(2) 0.0059(19) 0.010(2) 0.001(2)
C7 0.026(3) 0.036(3) 0.067(4) 0.017(3) 0.001(3) -0.009(2)
C8 0.032(3) 0.021(2) 0.056(3) 0.005(2) 0.009(2) 0.0008(19)
C9 0.018(2) 0.031(2) 0.041(3) -0.010(2) -0.0054(18) -0.0027(18)
C10 0.025(2) 0.046(3) 0.041(3) -0.002(2) -0.006(2) -0.003(2)
C11 0.046(4) 0.049(4) 0.078(5) 0.007(3) 0.031(4) -0.003(3)
C12 0.027(3) 0.062(4) 0.069(4) -0.029(3) 0.009(3) 0.008(3)
C13 0.039(3) 0.036(3) 0.022(2) -0.007(2) -0.0035(19) 0.009(2)
C14 0.035(3) 0.049(3) 0.023(2) 0.011(2) 0.0078(19) 0.003(2)
C15 0.020(2) 0.039(3) 0.050(3) 0.001(2) 0.009(2) 0.004(2)
C16 0.039(3) 0.032(3) 0.057(4) 0.002(2) 0.012(3) -0.011(2)
C17 0.026(2) 0.023(2) 0.037(2) -0.0036(18) -0.0077(19) -0.0021(18)
C18 0.031(3) 0.025(2) 0.052(3) -0.004(2) 0.000(2) -0.0037(19)
C19 0.057(4) 0.029(3) 0.075(4) 0.007(3) -0.032(3) 0.009(3)
C20 0.049(3) 0.049(3) 0.041(3) 0.015(3) -0.005(3) -0.005(3)
C21 0.023(2) 0.026(2) 0.0191(18) -0.0037(15) -0.0062(15) 0.0009(17)
C22 0.027(2) 0.034(2) 0.027(2) 0.0005(18) -0.0008(18) -0.0056(19)
C23 0.047(3) 0.024(2) 0.055(3) -0.007(2) 0.010(3) -0.011(2)
C24 0.050(4) 0.050(4) 0.042(3) -0.009(3) 0.009(3) -0.005(3)
C1S 0.0164(19) 0.0202(18) 0.0127(16) -0.0041(14) 0.0023(14) 0.0024(15)
C2S 0.021(2) 0.025(2) 0.0184(18) 0.0056(16) -0.0022(16) -0.0048(17)
C3S 0.028(2) 0.028(2) 0.0179(19) 0.0044(17) 0.0002(17) -0.0025(19)
C4S 0.031(2) 0.022(2) 0.023(2) -0.0008(16) 0.0064(17) -0.0050(18)
C5S 0.022(2) 0.026(2) 0.0210(18) -0.0048(16) 0.0057(16) -0.0002(17)
C6S 0.022(2) 0.0205(19) 0.0202(18) -0.0040(15) 0.0002(15) -0.0020(16)
C7S 0.018(2) 0.0167(18) 0.0179(18) -0.0019(15) -0.0003(15) -0.0031(16)
C8S 0.025(2) 0.023(2) 0.0169(17) 0.0010(15) -0.0043(15) 0.0021(17)
C9S 0.023(2) 0.031(2) 0.026(2) -0.0042(18) -0.0006(17) 0.0071(18)
C10S 0.019(2) 0.044(3) 0.022(2) -0.0036(19) 0.0004(17) 0.005(2)
C11S 0.028(2) 0.030(2) 0.017(2) 0.0023(17) 0.0047(17) 0.0012(19)
C12S 0.018(2) 0.020(2) 0.025(2) 0.0040(17) 0.0034(16) 0.0002(16)
C13S 0.018(2) 0.0191(19) 0.0165(17) -0.0002(15) -0.0032(14) -0.0014(16)
C14S 0.028(2) 0.020(2) 0.025(2) -0.0001(17) -0.0027(18) 0.0038(18)
C15S 0.023(2) 0.030(2) 0.020(2) -0.0002(16) -0.0097(18) -0.0051(18)
C16S 0.017(2) 0.034(2) 0.0221(19) 0.0037(17) -0.0008(16) -0.0019(17)
C17S 0.021(2) 0.024(2) 0.0231(19) 0.0038(16) 0.0017(16) 0.0049(16)
C18S 0.024(2) 0.0185(19) 0.0152(16) -0.0005(14) 0.0026(14) -0.0006(16)
C19S 0.0153(19) 0.0204(19) 0.0166(17) -0.0003(14) -0.0019(14) 0.0018(15)
C20S 0.0189(19) 0.0228(19) 0.0138(16) 0.0026(14) -0.0031(14) -0.0012(15)
C21S 0.020(2) 0.023(2) 0.0201(18) -0.0003(15) -0.0061(15) -0.0041(16)
C22S 0.029(2) 0.022(2) 0.0193(18) -0.0083(16) -0.0038(16) -0.0009(18)
C23S 0.030(2) 0.028(2) 0.020(2) -0.0038(17) 0.0039(17) -0.0009(19)
C24S 0.016(2) 0.030(2) 0.0192(19) -0.0031(16) 0.0008(15) -0.0028(17)
C25S 0.020(2) 0.0142(17) 0.0202(18) 0.0059(14) 0.0010(15) -0.0004(15)
C26S 0.027(2) 0.021(2) 0.021(2) -0.0037(17) -0.0044(17) 0.0053(19)
C27S 0.038(3) 0.026(2) 0.023(2) -0.0032(17) -0.004(2) -0.001(2)
C28S 0.023(2) 0.027(2) 0.024(2) 0.0083(17) -0.0066(16) -0.0009(17)
C29S 0.025(2) 0.024(2) 0.031(2) 0.0057(17) -0.0024(18) 0.0049(17)
C30S 0.023(2) 0.027(2) 0.0186(18) 0.0007(16) 0.0011(15) 0.0027(17)
C31S 0.019(2) 0.024(2) 0.0168(17) -0.0003(15) -0.0046(14) 0.0007(16)
C32S 0.020(2) 0.024(2) 0.0246(19) 0.0018(16) -0.0052(16) -0.0032(16)
C33S 0.026(2) 0.026(2) 0.032(2) -0.0095(18) -0.0088(18) 0.0019(18)
C34S 0.021(2) 0.039(3) 0.0187(19) -0.0052(18) 0.0018(16) -0.0010(19)
C35S 0.024(2) 0.027(2) 0.020(2) -0.0032(16) 0.0014(16) -0.0034(18)
C36S 0.0107(17) 0.0204(19) 0.0211(18) 0.0018(15) -0.0007(14) 0.0000(15)
C37S 0.0130(18) 0.024(2) 0.0187(18) 0.0029(15) 0.0032(15) -0.0020(16)
C38S 0.022(2) 0.028(2) 0.021(2) 0.0029(17) -0.0031(17) -0.0001(18)
C39S 0.028(2) 0.031(3) 0.025(2) 0.0082(19) -0.0020(18) -0.001(2)
C40S 0.022(2) 0.030(2) 0.034(2) 0.0116(19) 0.0060(18) 0.0034(18)
C41S 0.018(2) 0.023(2) 0.026(2) -0.0007(16) 0.0069(16) -0.0007(16)
C42S 0.020(2) 0.0200(19) 0.0198(17) -0.0003(15) 0.0034(15) -0.0001(16)
C43S 0.025(2) 0.0181(19) 0.0185(19) -0.0059(16) -0.0009(16) 0.0015(18)
C44S 0.025(2) 0.025(2) 0.0184(18) -0.0001(15) -0.0024(16) -0.0038(17)
C45S 0.023(2) 0.022(2) 0.028(2) -0.0011(16) -0.0035(17) 0.0023(17)
C46S 0.033(3) 0.022(2) 0.027(2) -0.0045(17) 0.0099(19) -0.0006(19)
C47S 0.037(3) 0.024(2) 0.021(2) -0.0021(16) 0.009(2) -0.0009(19)
C48S 0.029(2) 0.0169(18) 0.0182(19) -0.0006(14) -0.0016(16) 0.0049(16)
Cl1 0.0496(8) 0.0665(10) 0.0353(6) -0.0258(7) -0.0018(6) -0.0090(7)
Cl2 0.0609(9) 0.0538(9) 0.0362(7) -0.0025(6) -0.0230(6) -0.0099(7)
Fe1 0.0179(3) 0.0218(3) 0.0161(3) -0.0025(2) 0.0009(2) -0.0025(2)
Fe2 0.0201(3) 0.0188(3) 0.0153(3) 0.0015(2) -0.0021(2) -0.0017(2)
N1 0.0245(18) 0.0209(17) 0.0232(16) -0.0040(13) -0.0070(14) -0.0003(14)
N2 0.029(2) 0.038(2) 0.0262(18) 0.0038(16) -0.0048(15) -0.0021(17)
N3 0.0239(19) 0.0204(17) 0.034(2) 0.0044(15) 0.0054(15) -0.0048(14)
N4 0.029(2) 0.031(2) 0.038(2) -0.0024(17) 0.0081(18) 0.0009(17)
N5 0.0228(18) 0.0240(17) 0.0190(16) -0.0039(13) -0.0022(13) 0.0019(14)
N6 0.0182(18) 0.028(2) 0.035(2) 0.0103(16) 0.0052(15) -0.0006(15)
N7 0.044(3) 0.027(2) 0.034(2) 0.0043(16) -0.0031(18) 0.0000(18)
N8 0.032(2) 0.032(2) 0.0236(18) -0.0025(15) 0.0021(15) -0.0009(17)

loop_
_atom_type_symbol
_atom_type_description
_atom_type_scat_dispersion_real
_atom_type_scat_dispersion_imag
_atom_type_scat_source
C C 0.0033 0.0016 'International Tables Vol C Tables 4.2.6.8 and 6.1.1.4'
H H 0.0000 0.0000 'International Tables Vol C Tables 4.2.6.8 and 6.1.1.4'
B B 0.0013 0.0007 'International Tables Vol C Tables 4.2.6.8 and 6.1.1.4'
N N 0.0061 0.0033 'International Tables Vol C Tables 4.2.6.8 and 6.1.1.4'
Cl Cl 0.1484 0.1585 'International Tables Vol C Tables 4.2.6.8 and 6.1.1.4'
Fe Fe 0.3463 0.8444 'International Tables Vol C Tables 4.2.6.8 and 6.1.1.4'

loop_
_geom_angle_atom_site_label_1
_geom_angle_atom_site_label_2
_geom_angle_atom_site_label_3
_geom_angle
_geom_angle_site_symmetry_1
_geom_angle_site_symmetry_3
_geom_angle_publ_flag
C13S B1S C7S 108.8(4) . . ?
C13S B1S C1S 109.9(4) . . ?
C7S B1S C1S 109.3(3) . . ?
C13S B1S C19S 110.2(3) . . ?
C7S B1S C19S 109.7(4) . . ?
C1S B1S C19S 108.9(4) . . ?
C36S B2S C37S 111.7(4) . . ?
C36S B2S C43S 108.9(4) . . ?
C37S B2S C43S 107.9(4) . . ?
C36S B2S C25S 108.8(4) . . ?
C37S B2S C25S 108.8(4) . . ?
C43S B2S C25S 110.7(4) . . ?
N1 C1 C2 110.2(4) . . ?
N1 C1 H1A 109.6 . . ?
C2 C1 H1A 109.6 . . ?
N1 C1 H1B 109.6 . . ?
C2 C1 H1B 109.6 . . ?
H1A C1 H1B 108.1 . . ?
N2 C2 C1 111.6(4) . . ?
N2 C2 H2A 109.3 . . ?
C1 C2 H2A 109.3 . . ?
N2 C2 H2B 109.3 . . ?
C1 C2 H2B 109.3 . . ?
H2A C2 H2B 108.0 . . ?
N2 C3 H3A 109.4 . . ?
N2 C3 H3B 109.3 . . ?
H3A C3 H3B 109.5 . . ?
N2 C3 H3C 109.7 . . ?
H3A C3 H3C 109.5 . . ?
H3B C3 H3C 109.5 . . ?
N2 C4 H4A 109.4 . . ?
N2 C4 H4B 109.5 . . ?
H4A C4 H4B 109.5 . . ?
N2 C4 H4C 109.6 . . ?
H4A C4 H4C 109.5 . . ?
H4B C4 H4C 109.5 . . ?
N1 C5 C6 112.0(4) . . ?
N1 C5 H5A 109.2 . . ?
C6 C5 H5A 109.2 . . ?
N1 C5 H5B 109.2 . . ?
C6 C5 H5B 109.2 . . ?
H5A C5 H5B 107.9 . . ?
C5 C6 N3 110.9(4) . . ?
C5 C6 H6A 109.5 . . ?
N3 C6 H6A 109.5 . . ?
C5 C6 H6B 109.5 . . ?
N3 C6 H6B 109.5 . . ?
H6A C6 H6B 108.1 . . ?
N3 C7 H7A 109.5 . . ?
N3 C7 H7B 109.6 . . ?
H7A C7 H7B 109.5 . . ?
N3 C7 H7C 109.3 . . ?
H7A C7 H7C 109.5 . . ?
H7B C7 H7C 109.5 . . ?
N3 C8 H8A 109.4 . . ?
N3 C8 H8B 109.5 . . ?
H8A C8 H8B 109.5 . . ?
N3 C8 H8C 109.6 . . ?
H8A C8 H8C 109.5 . . ?
H8B C8 H8C 109.5 . . ?
N1 C9 C10 110.1(4) . . ?
N1 C9 H9A 109.6 . . ?
C10 C9 H9A 109.6 . . ?
N1 C9 H9B 109.6 . . ?
C10 C9 H9B 109.6 . . ?
H9A C9 H9B 108.2 . . ?
N4 C10 C9 111.4(4) . . ?
N4 C10 H10A 109.3 . . ?
C9 C10 H10A 109.3 . . ?
N4 C10 H10B 109.3 . . ?
C9 C10 H10B 109.3 . . ?
H10A C10 H10B 108.0 . . ?
N4 C11 H11A 109.4 . . ?
N4 C11 H11B 109.5 . . ?
H11A C11 H11B 109.5 . . ?
N4 C11 H11C 109.5 . . ?
H11A C11 H11C 109.5 . . ?
H11B C11 H11C 109.5 . . ?
N4 C12 H12A 109.3 . . ?
N4 C12 H12B 109.3 . . ?
H12A C12 H12B 109.5 . . ?
N4 C12 H12C 109.8 . . ?
H12A C12 H12C 109.5 . . ?
H12B C12 H12C 109.5 . . ?
N5 C13 C14 110.1(4) . . ?
N5 C13 H13A 109.6 . . ?
C14 C13 H13A 109.6 . . ?
N5 C13 H13B 109.6 . . ?
C14 C13 H13B 109.6 . . ?
H13A C13 H13B 108.2 . . ?
N6 C14 C13 110.4(4) . . ?
N6 C14 H14A 109.6 . . ?
C13 C14 H14A 109.6 . . ?
N6 C14 H14B 109.6 . . ?
C13 C14 H14B 109.6 . . ?
H14A C14 H14B 108.1 . . ?
N6 C15 H15A 109.4 . . ?
N6 C15 H15B 109.6 . . ?
H15A C15 H15B 109.5 . . ?
N6 C15 H15C 109.4 . . ?
H15A C15 H15C 109.5 . . ?
H15B C15 H15C 109.5 . . ?
N6 C16 H16A 109.5 . . ?
N6 C16 H16B 109.4 . . ?
H16A C16 H16B 109.5 . . ?
N6 C16 H16C 109.5 . . ?
H16A C16 H16C 109.5 . . ?
H16B C16 H16C 109.5 . . ?
N5 C17 C18 108.8(4) . . ?
N5 C17 H17A 109.9 . . ?
C18 C17 H17A 109.9 . . ?
N5 C17 H17B 109.9 . . ?
C18 C17 H17B 109.9 . . ?
H17A C17 H17B 108.3 . . ?
N7 C18 C17 111.0(4) . . ?
N7 C18 H18A 109.4 . . ?
C17 C18 H18A 109.4 . . ?
N7 C18 H18B 109.4 . . ?
C17 C18 H18B 109.4 . . ?
H18A C18 H18B 108.0 . . ?
N7 C19 H19A 109.6 . . ?
N7 C19 H19B 109.4 . . ?
H19A C19 H19B 109.5 . . ?
N7 C19 H19C 109.5 . . ?
H19A C19 H19C 109.5 . . ?
H19B C19 H19C 109.5 . . ?
N7 C20 H20A 109.6 . . ?
N7 C20 H20B 109.3 . . ?
H20A C20 H20B 109.5 . . ?
N7 C20 H20C 109.6 . . ?
H20A C20 H20C 109.5 . . ?
H20B C20 H20C 109.5 . . ?
N5 C21 C22 110.8(4) . . ?
N5 C21 H21A 109.5 . . ?
C22 C21 H21A 109.5 . . ?
N5 C21 H21B 109.5 . . ?
C22 C21 H21B 109.5 . . ?
H21A C21 H21B 108.1 . . ?
N8 C22 C21 109.5(4) . . ?
N8 C22 H22A 109.8 . . ?
C21 C22 H22A 109.8 . . ?
N8 C22 H22B 109.8 . . ?
C21 C22 H22B 109.8 . . ?
H22A C22 H22B 108.2 . . ?
N8 C23 H23A 109.5 . . ?
N8 C23 H23B 109.6 . . ?
H23A C23 H23B 109.5 . . ?
N8 C23 H23C 109.3 . . ?
H23A C23 H23C 109.5 . . ?
H23B C23 H23C 109.5 . . ?
N8 C24 H24A 109.4 . . ?
N8 C24 H24B 109.6 . . ?
H24A C24 H24B 109.5 . . ?
N8 C24 H24C 109.4 . . ?
H24A C24 H24C 109.5 . . ?
H24B C24 H24C 109.5 . . ?
C2S C1S C6S 115.4(4) . . ?
C2S C1S B1S 120.5(4) . . ?
C6S C1S B1S 124.0(4) . . ?
C1S C2S C3S 123.0(4) . . ?
C1S C2S H2S 118.5 . . ?
C3S C2S H2S 118.5 . . ?
C4S C3S C2S 119.8(4) . . ?
C4S C3S H3S 120.1 . . ?
C2S C3S H3S 120.1 . . ?
C5S C4S C3S 118.8(4) . . ?
C5S C4S H4S 120.6 . . ?
C3S C4S H4S 120.6 . . ?
C4S C5S C6S 120.7(4) . . ?
C4S C5S H5S 119.7 . . ?
C6S C5S H5S 119.7 . . ?
C5S C6S C1S 122.4(4) . . ?
C5S C6S H6S 118.8 . . ?
C1S C6S H6S 118.8 . . ?
C12S C7S C8S 114.1(4) . . ?
C12S C7S B1S 121.0(4) . . ?
C8S C7S B1S 124.8(4) . . ?
C7S C8S C9S 122.8(4) . . ?
C7S C8S H8S 118.6 . . ?
C9S C8S H8S 118.6 . . ?
C10S C9S C8S 120.4(4) . . ?
C10S C9S H9S 119.8 . . ?
C8S C9S H9S 119.8 . . ?
C9S C10S C11S 119.8(4) . . ?
C9S C10S H10S 120.1 . . ?
C11S C10S H10S 120.1 . . ?
C12S C11S C10S 118.3(4) . . ?
C12S C11S H11S 120.9 . . ?
C10S C11S H11S 120.9 . . ?
C11S C12S C7S 124.5(4) . . ?
C11S C12S H12S 117.7 . . ?
C7S C12S H12S 117.7 . . ?
C18S C13S C14S 113.6(4) . . ?
C18S C13S B1S 124.6(4) . . ?
C14S C13S B1S 121.7(4) . . ?
C15S C14S C13S 124.8(5) . . ?
C15S C14S H14S 117.6 . . ?
C13S C14S H14S 117.6 . . ?
C16S C15S C14S 119.1(4) . . ?
C16S C15S H15S 120.5 . . ?
C14S C15S H15S 120.5 . . ?
C15S C16S C17S 119.3(4) . . ?
C15S C16S H16S 120.4 . . ?
C17S C16S H16S 120.4 . . ?
C16S C17S C18S 119.8(4) . . ?
C16S C17S H17S 120.1 . . ?
C18S C17S H17S 120.1 . . ?
C17S C18S C13S 123.4(4) . . ?
C17S C18S H18S 118.3 . . ?
C13S C18S H18S 118.3 . . ?
C20S C19S C24S 115.7(4) . . ?
C20S C19S B1S 124.9(4) . . ?
C24S C19S B1S 119.4(4) . . ?
C19S C20S C21S 123.5(4) . . ?
C19S C20S H20S 118.3 . . ?
C21S C20S H20S 118.3 . . ?
C20S C21S C22S 119.8(4) . . ?
C20S C21S H21S 120.1 . . ?
C22S C21S H21S 120.1 . . ?
C23S C22S C21S 118.1(4) . . ?
C23S C22S H22S 120.9 . . ?
C21S C22S H22S 120.9 . . ?
C22S C23S C24S 121.7(4) . . ?
C22S C23S H23S 119.1 . . ?
C24S C23S H23S 119.1 . . ?
C23S C24S C19S 121.2(4) . . ?
C23S C24S H24S 119.4 . . ?
C19S C24S H24S 119.4 . . ?
C26S C25S C30S 116.4(4) . . ?
C26S C25S B2S 122.0(4) . . ?
C30S C25S B2S 121.5(4) . . ?
C25S C26S C27S 121.5(4) . . ?
C25S C26S H26S 119.3 . . ?
C27S C26S H26S 119.3 . . ?
C28S C27S C26S 121.0(5) . . ?
C28S C27S H27S 119.5 . . ?
C26S C27S H27S 119.5 . . ?
C27S C28S C29S 118.3(4) . . ?
C27S C28S H28S 120.8 . . ?
C29S C28S H28S 120.8 . . ?
C28S C29S C30S 120.5(4) . . ?
C28S C29S H29S 119.7 . . ?
C30S C29S H29S 119.7 . . ?
C29S C30S C25S 122.3(4) . . ?
C29S C30S H30S 118.9 . . ?
C25S C30S H30S 118.9 . . ?
C32S C31S C36S 122.2(4) . . ?
C32S C31S H31S 118.9 . . ?
C36S C31S H31S 118.9 . . ?
C33S C32S C31S 121.1(4) . . ?
C33S C32S H32S 119.4 . . ?
C31S C32S H32S 119.4 . . ?
C32S C33S C34S 119.6(4) . . ?
C32S C33S H33S 120.2 . . ?
C34S C33S H33S 120.2 . . ?
C35S C34S C33S 117.5(4) . . ?
C35S C34S H34S 121.2 . . ?
C33S C34S H34S 121.2 . . ?
C36S C35S C34S 125.1(4) . . ?
C36S C35S H35S 117.4 . . ?
C34S C35S H35S 117.4 . . ?
C35S C36S C31S 114.5(4) . . ?
C35S C36S B2S 123.4(4) . . ?
C31S C36S B2S 122.1(4) . . ?
C42S C37S C38S 114.6(4) . . ?
C42S C37S B2S 122.8(4) . . ?
C38S C37S B2S 122.5(4) . . ?
C39S C38S C37S 123.4(4) . . ?
C39S C38S H38S 118.3 . . ?
C37S C38S H38S 118.3 . . ?
C38S C39S C40S 120.2(4) . . ?
C38S C39S H39S 119.9 . . ?
C40S C39S H39S 119.9 . . ?
C41S C40S C39S 118.1(4) . . ?
C41S C40S H40S 121.0 . . ?
C39S C40S H40S 121.0 . . ?
C42S C41S C40S 120.0(4) . . ?
C42S C41S H41S 120.0 . . ?
C40S C41S H41S 120.0 . . ?
C41S C42S C37S 123.7(4) . . ?
C41S C42S H42S 118.1 . . ?
C37S C42S H42S 118.1 . . ?
C44S C43S C48S 116.0(4) . . ?
C44S C43S B2S 122.2(4) . . ?
C48S C43S B2S 121.7(4) . . ?
C43S C44S C45S 123.1(4) . . ?
C43S C44S H44S 118.5 . . ?
C45S C44S H44S 118.5 . . ?
C44S C45S C46S 119.7(4) . . ?
C44S C45S H45S 120.2 . . ?
C46S C45S H45S 120.2 . . ?
C47S C46S C45S 118.9(5) . . ?
C47S C46S H46S 120.6 . . ?
C45S C46S H46S 120.6 . . ?
C46S C47S C48S 119.8(5) . . ?
C46S C47S H47S 120.1 . . ?
C48S C47S H47S 120.1 . . ?
C43S C48S C47S 122.6(4) . . ?
C43S C48S H48S 118.7 . . ?
C47S C48S H48S 118.7 . . ?
N1S C49S C50S 179.4(9) . . ?
C49S C50S H50A 109.6 . . ?
C49S C50S H50B 109.6 . . ?
H50A C50S H50B 109.5 . . ?
C49S C50S H50C 109.2 . . ?
H50A C50S H50C 109.5 . . ?
H50B C50S H50C 109.5 . . ?
N2S C51S C52S 177.4(12) . . ?
C51S C52S H52A 109.4 . . ?
C51S C52S H52B 109.6 . . ?
H52A C52S H52B 109.5 . . ?
C51S C52S H52C 109.4 . . ?
H52A C52S H52C 109.5 . . ?
H52B C52S H52C 109.5 . . ?
N3 Fe1 N4 116.33(16) . . ?
N3 Fe1 N2 116.58(16) . . ?
N4 Fe1 N2 118.67(16) . . ?
N3 Fe1 N1 81.02(15) . . ?
N4 Fe1 N1 79.65(16) . . ?
N2 Fe1 N1 80.10(15) . . ?
N3 Fe1 Cl1 100.59(12) . . ?
N4 Fe1 Cl1 99.58(13) . . ?
N2 Fe1 Cl1 99.10(12) . . ?
N1 Fe1 Cl1 178.39(12) . . ?
N6 Fe2 N7 116.53(17) . . ?
N6 Fe2 N8 116.71(15) . . ?
N7 Fe2 N8 118.56(18) . . ?
N6 Fe2 N5 80.48(15) . . ?
N7 Fe2 N5 79.99(15) . . ?
N8 Fe2 N5 80.69(14) . . ?
N6 Fe2 Cl2 100.91(13) . . ?
N7 Fe2 Cl2 99.57(13) . . ?
N8 Fe2 Cl2 98.39(12) . . ?
N5 Fe2 Cl2 178.58(12) . . ?
C9 N1 C1 112.3(4) . . ?
C9 N1 C5 110.4(4) . . ?
C1 N1 C5 110.5(4) . . ?
C9 N1 Fe1 109.1(3) . . ?
C1 N1 Fe1 107.7(2) . . ?
C5 N1 Fe1 106.7(3) . . ?
C3 N2 C4 107.1(4) . . ?
C3 N2 C2 110.9(4) . . ?
C4 N2 C2 110.8(4) . . ?
C3 N2 Fe1 109.8(3) . . ?
C4 N2 Fe1 111.8(4) . . ?
C2 N2 Fe1 106.6(3) . . ?
C8 N3 C7 108.0(4) . . ?
C8 N3 C6 109.4(4) . . ?
C7 N3 C6 110.2(4) . . ?
C8 N3 Fe1 107.9(3) . . ?
C7 N3 Fe1 113.3(3) . . ?
C6 N3 Fe1 108.0(3) . . ?
C12 N4 C10 109.5(5) . . ?
C12 N4 C11 107.8(5) . . ?
C10 N4 C11 112.9(5) . . ?
C12 N4 Fe1 113.3(4) . . ?
C10 N4 Fe1 108.4(3) . . ?
C11 N4 Fe1 104.9(4) . . ?
C13 N5 C21 110.8(4) . . ?
C13 N5 C17 110.0(4) . . ?
C21 N5 C17 111.0(4) . . ?
C13 N5 Fe2 107.9(3) . . ?
C21 N5 Fe2 108.1(2) . . ?
C17 N5 Fe2 109.0(3) . . ?
C14 N6 C15 109.9(4) . . ?
C14 N6 C16 108.0(4) . . ?
C15 N6 C16 108.0(4) . . ?
C14 N6 Fe2 108.9(3) . . ?
C15 N6 Fe2 108.9(3) . . ?
C16 N6 Fe2 113.0(3) . . ?
C18 N7 C20 112.6(5) . . ?
C18 N7 C19 108.4(5) . . ?
C20 N7 C19 107.3(5) . . ?
C18 N7 Fe2 108.6(3) . . ?
C20 N7 Fe2 107.8(4) . . ?
C19 N7 Fe2 112.1(4) . . ?
C23 N8 C24 105.7(4) . . ?
C23 N8 C22 110.0(4) . . ?
C24 N8 C22 108.2(4) . . ?
C23 N8 Fe2 110.7(3) . . ?
C24 N8 Fe2 114.4(4) . . ?
C22 N8 Fe2 107.9(3) . . ?

loop_
_geom_bond_atom_site_label_1
_geom_bond_atom_site_label_2
_geom_bond_distance
_geom_bond_site_symmetry_2
_geom_bond_publ_flag
B1S C13S 1.643(7) . ?
B1S C7S 1.648(7) . ?
B1S C1S 1.655(6) . ?
B1S C19S 1.661(6) . ?
B2S C36S 1.646(7) . ?
B2S C37S 1.663(7) . ?
B2S C43S 1.674(7) . ?
B2S C25S 1.678(7) . ?
C1 N1 1.480(6) . ?
C1 C2 1.485(6) . ?
C1 H1A 0.9900 . ?
C1 H1B 0.9900 . ?
C2 N2 1.485(6) . ?
C2 H2A 0.9900 . ?
C2 H2B 0.9900 . ?
C3 N2 1.477(7) . ?
C3 H3A 0.9800 . ?
C3 H3B 0.9800 . ?
C3 H3C 0.9800 . ?
C4 N2 1.478(7) . ?
C4 H4A 0.9800 . ?
C4 H4B 0.9800 . ?
C4 H4C 0.9800 . ?
C5 N1 1.487(6) . ?
C5 C6 1.492(8) . ?
C5 H5A 0.9900 . ?
C5 H5B 0.9900 . ?
C6 N3 1.494(7) . ?
C6 H6A 0.9900 . ?
C6 H6B 0.9900 . ?
C7 N3 1.485(7) . ?
C7 H7A 0.9800 . ?
C7 H7B 0.9800 . ?
C7 H7C 0.9800 . ?
C8 N3 1.485(6) . ?
C8 H8A 0.9800 . ?
C8 H8B 0.9800 . ?
C8 H8C 0.9800 . ?
C9 N1 1.474(6) . ?
C9 C10 1.510(8) . ?
C9 H9A 0.9900 . ?
C9 H9B 0.9900 . ?
C10 N4 1.484(7) . ?
C10 H10A 0.9900 . ?
C10 H10B 0.9900 . ?
C11 N4 1.517(8) . ?
C11 H11A 0.9800 . ?
C11 H11B 0.9800 . ?
C11 H11C 0.9800 . ?
C12 N4 1.482(7) . ?
C12 H12A 0.9800 . ?
C12 H12B 0.9800 . ?
C12 H12C 0.9800 . ?
C13 N5 1.479(6) . ?
C13 C14 1.535(8) . ?
C13 H13A 0.9900 . ?
C13 H13B 0.9900 . ?
C14 N6 1.464(7) . ?
C14 H14A 0.9900 . ?
C14 H14B 0.9900 . ?
C15 N6 1.479(7) . ?
C15 H15A 0.9800 . ?
C15 H15B 0.9800 . ?
C15 H15C 0.9800 . ?
C16 N6 1.504(7) . ?
C16 H16A 0.9800 . ?
C16 H16B 0.9800 . ?
C16 H16C 0.9800 . ?
C17 N5 1.499(6) . ?
C17 C18 1.537(7) . ?
C17 H17A 0.9900 . ?
C17 H17B 0.9900 . ?
C18 N7 1.469(7) . ?
C18 H18A 0.9900 . ?
C18 H18B 0.9900 . ?
C19 N7 1.507(8) . ?
C19 H19A 0.9800 . ?
C19 H19B 0.9800 . ?
C19 H19C 0.9800 . ?
C20 N7 1.477(8) . ?
C20 H20A 0.9800 . ?
C20 H20B 0.9800 . ?
C20 H20C 0.9800 . ?
C21 N5 1.486(6) . ?
C21 C22 1.530(6) . ?
C21 H21A 0.9900 . ?
C21 H21B 0.9900 . ?
C22 N8 1.503(6) . ?
C22 H22A 0.9900 . ?
C22 H22B 0.9900 . ?
C23 N8 1.468(7) . ?
C23 H23A 0.9800 . ?
C23 H23B 0.9800 . ?
C23 H23C 0.9800 . ?
C24 N8 1.488(7) . ?
C24 H24A 0.9800 . ?
C24 H24B 0.9800 . ?
C24 H24C 0.9800 . ?
C1S C2S 1.401(6) . ?
C1S C6S 1.411(6) . ?
C2S C3S 1.408(6) . ?
C2S H2S 0.9500 . ?
C3S C4S 1.397(7) . ?
C3S H3S 0.9500 . ?
C4S C5S 1.387(7) . ?
C4S H4S 0.9500 . ?
C5S C6S 1.401(6) . ?
C5S H5S 0.9500 . ?
C6S H6S 0.9500 . ?
C7S C12S 1.401(6) . ?
C7S C8S 1.407(6) . ?
C8S C9S 1.407(7) . ?
C8S H8S 0.9500 . ?
C9S C10S 1.363(7) . ?
C9S H9S 0.9500 . ?
C10S C11S 1.404(7) . ?
C10S H10S 0.9500 . ?
C11S C12S 1.400(7) . ?
C11S H11S 0.9500 . ?
C12S H12S 0.9500 . ?
C13S C18S 1.406(6) . ?
C13S C14S 1.408(6) . ?
C14S C15S 1.388(7) . ?
C14S H14S 0.9500 . ?
C15S C16S 1.385(7) . ?
C15S H15S 0.9500 . ?
C16S C17S 1.394(6) . ?
C16S H16S 0.9500 . ?
C17S C18S 1.399(6) . ?
C17S H17S 0.9500 . ?
C18S H18S 0.9500 . ?
C19S C20S 1.390(6) . ?
C19S C24S 1.421(6) . ?
C20S C21S 1.393(6) . ?
C20S H20S 0.9500 . ?
C21S C22S 1.409(6) . ?
C21S H21S 0.9500 . ?
C22S C23S 1.375(7) . ?
C22S H22S 0.9500 . ?
C23S C24S 1.402(7) . ?
C23S H23S 0.9500 . ?
C24S H24S 0.9500 . ?
C25S C26S 1.398(6) . ?
C25S C30S 1.405(6) . ?
C26S C27S 1.417(7) . ?
C26S H26S 0.9500 . ?
C27S C28S 1.382(8) . ?
C27S H27S 0.9500 . ?
C28S C29S 1.394(7) . ?
C28S H28S 0.9500 . ?
C29S C30S 1.400(6) . ?
C29S H29S 0.9500 . ?
C30S H30S 0.9500 . ?
C31S C32S 1.396(6) . ?
C31S C36S 1.412(6) . ?
C31S H31S 0.9500 . ?
C32S C33S 1.366(7) . ?
C32S H32S 0.9500 . ?
C33S C34S 1.413(7) . ?
C33S H33S 0.9500 . ?
C34S C35S 1.397(7) . ?
C34S H34S 0.9500 . ?
C35S C36S 1.394(6) . ?
C35S H35S 0.9500 . ?
C37S C42S 1.394(6) . ?
C37S C38S 1.408(6) . ?
C38S C39S 1.384(7) . ?
C38S H38S 0.9500 . ?
C39S C40S 1.403(7) . ?
C39S H39S 0.9500 . ?
C40S C41S 1.398(7) . ?
C40S H40S 0.9500 . ?
C41S C42S 1.391(6) . ?
C41S H41S 0.9500 . ?
C42S H42S 0.9500 . ?
C43S C44S 1.393(7) . ?
C43S C48S 1.398(6) . ?
C44S C45S 1.397(7) . ?
C44S H44S 0.9500 . ?
C45S C46S 1.402(7) . ?
C45S H45S 0.9500 . ?
C46S C47S 1.392(8) . ?
C46S H46S 0.9500 . ?
C47S C48S 1.406(7) . ?
C47S H47S 0.9500 . ?
C48S H48S 0.9500 . ?
C49S N1S 1.123(10) . ?
C49S C50S 1.454(10) . ?
C50S H50A 0.9800 . ?
C50S H50B 0.9800 . ?
C50S H50C 0.9800 . ?
C51S N2S 1.088(9) . ?
C51S C52S 1.43(2) . ?
C52S H52A 0.9800 . ?
C52S H52B 0.9800 . ?
C52S H52C 0.9800 . ?
Cl1 Fe1 2.3149(16) . ?
Cl2 Fe2 2.3174(16) . ?
Fe1 N3 2.185(4) . ?
Fe1 N4 2.202(5) . ?
Fe1 N2 2.214(4) . ?
Fe1 N1 2.234(4) . ?
Fe2 N6 2.177(4) . ?
Fe2 N7 2.201(4) . ?
Fe2 N8 2.203(4) . ?
Fe2 N5 2.227(4) . ?

loop_
_geom_torsion_atom_site_label_1
_geom_torsion_atom_site_label_2
_geom_torsion_atom_site_label_3
_geom_torsion_atom_site_label_4
_geom_torsion
_geom_torsion_site_symmetry_1
_geom_torsion_site_symmetry_2
_geom_torsion_site_symmetry_3
_geom_torsion_site_symmetry_4
_geom_torsion_publ_flag
N1 C1 C2 N2 56.6(5) . . . . ?
N1 C5 C6 N3 53.8(6) . . . . ?
N1 C9 C10 N4 53.0(6) . . . . ?
N5 C13 C14 N6 53.9(6) . . . . ?
N5 C17 C18 N7 54.1(6) . . . . ?
N5 C21 C22 N8 54.8(5) . . . . ?
C13S B1S C1S C2S -163.9(4) . . . . ?
C7S B1S C1S C2S 76.8(5) . . . . ?
C19S B1S C1S C2S -43.0(5) . . . . ?
C13S B1S C1S C6S 19.4(6) . . . . ?
C7S B1S C1S C6S -100.0(5) . . . . ?
C19S B1S C1S C6S 140.2(4) . . . . ?
C6S C1S C2S C3S 1.8(6) . . . . ?
B1S C1S C2S C3S -175.2(4) . . . . ?
C1S C2S C3S C4S -1.1(7) . . . . ?
C2S C3S C4S C5S -0.5(7) . . . . ?
C3S C4S C5S C6S 1.3(7) . . . . ?
C4S C5S C6S C1S -0.5(7) . . . . ?
C2S C1S C6S C5S -1.0(6) . . . . ?
B1S C1S C6S C5S 175.9(4) . . . . ?
C13S B1S C7S C12S 43.4(5) . . . . ?
C1S B1S C7S C12S 163.5(4) . . . . ?
C19S B1S C7S C12S -77.2(5) . . . . ?
C13S B1S C7S C8S -139.7(4) . . . . ?
C1S B1S C7S C8S -19.6(6) . . . . ?
C19S B1S C7S C8S 99.7(5) . . . . ?
C12S C7S C8S C9S 0.7(6) . . . . ?
B1S C7S C8S C9S -176.4(4) . . . . ?
C7S C8S C9S C10S -0.3(7) . . . . ?
C8S C9S C10S C11S 0.4(7) . . . . ?
C9S C10S C11S C12S -0.8(7) . . . . ?
C10S C11S C12S C7S 1.3(7) . . . . ?
C8S C7S C12S C11S -1.2(7) . . . . ?
B1S C7S C12S C11S 176.1(4) . . . . ?
C7S B1S C13S C18S -143.0(4) . . . . ?
C1S B1S C13S C18S 97.4(5) . . . . ?
C19S B1S C13S C18S -22.6(6) . . . . ?
C7S B1S C13S C14S 40.8(5) . . . . ?
C1S B1S C13S C14S -78.9(5) . . . . ?
C19S B1S C13S C14S 161.1(4) . . . . ?
C18S C13S C14S C15S -1.9(7) . . . . ?
B1S C13S C14S C15S 174.8(5) . . . . ?
C13S C14S C15S C16S 2.3(8) . . . . ?
C14S C15S C16S C17S -1.9(7) . . . . ?
C15S C16S C17S C18S 1.2(7) . . . . ?
C16S C17S C18S C13S -0.9(7) . . . . ?
C14S C13S C18S C17S 1.1(6) . . . . ?
B1S C13S C18S C17S -175.4(4) . . . . ?
C13S B1S C19S C20S -98.2(5) . . . . ?
C7S B1S C19S C20S 21.6(6) . . . . ?
C1S B1S C19S C20S 141.2(4) . . . . ?
C13S B1S C19S C24S 79.2(5) . . . . ?
C7S B1S C19S C24S -161.0(4) . . . . ?
C1S B1S C19S C24S -41.4(5) . . . . ?
C24S C19S C20S C21S -0.5(6) . . . . ?
B1S C19S C20S C21S 177.0(4) . . . . ?
C19S C20S C21S C22S -0.4(6) . . . . ?
C20S C21S C22S C23S 1.3(6) . . . . ?
C21S C22S C23S C24S -1.3(7) . . . . ?
C22S C23S C24S C19S 0.4(7) . . . . ?
C20S C19S C24S C23S 0.5(6) . . . . ?
B1S C19S C24S C23S -177.1(4) . . . . ?
C36S B2S C25S C26S -153.6(4) . . . . ?
C37S B2S C25S C26S 84.5(5) . . . . ?
C43S B2S C25S C26S -34.0(6) . . . . ?
C36S B2S C25S C30S 29.7(6) . . . . ?
C37S B2S C25S C30S -92.2(5) . . . . ?
C43S B2S C25S C30S 149.4(4) . . . . ?
C30S C25S C26S C27S -1.1(7) . . . . ?
B2S C25S C26S C27S -177.9(4) . . . . ?
C25S C26S C27S C28S 0.3(8) . . . . ?
C26S C27S C28S C29S 1.0(7) . . . . ?
C27S C28S C29S C30S -1.4(7) . . . . ?
C28S C29S C30S C25S 0.5(7) . . . . ?
C26S C25S C30S C29S 0.7(6) . . . . ?
B2S C25S C30S C29S 177.6(4) . . . . ?
C36S C31S C32S C33S -0.3(7) . . . . ?
C31S C32S C33S C34S 1.3(7) . . . . ?
C32S C33S C34S C35S -1.5(7) . . . . ?
C33S C34S C35S C36S 0.6(8) . . . . ?
C34S C35S C36S C31S 0.3(7) . . . . ?
C34S C35S C36S B2S 178.2(5) . . . . ?
C32S C31S C36S C35S -0.6(6) . . . . ?
C32S C31S C36S B2S -178.4(4) . . . . ?
C37S B2S C36S C35S 32.2(6) . . . . ?
C43S B2S C36S C35S 151.2(4) . . . . ?
C25S B2S C36S C35S -88.0(5) . . . . ?
C37S B2S C36S C31S -150.2(4) . . . . ?
C43S B2S C36S C31S -31.1(6) . . . . ?
C25S B2S C36S C31S 89.6(5) . . . . ?
C36S B2S C37S C42S -149.2(4) . . . . ?
C43S B2S C37S C42S 91.2(5) . . . . ?
C25S B2S C37S C42S -29.0(6) . . . . ?
C36S B2S C37S C38S 31.9(6) . . . . ?
C43S B2S C37S C38S -87.7(5) . . . . ?
C25S B2S C37S C38S 152.1(4) . . . . ?
C42S C37S C38S C39S -0.6(7) . . . . ?
B2S C37S C38S C39S 178.4(5) . . . . ?
C37S C38S C39S C40S 0.5(8) . . . . ?
C38S C39S C40S C41S -0.3(7) . . . . ?
C39S C40S C41S C42S 0.2(7) . . . . ?
C40S C41S C42S C37S -0.3(7) . . . . ?
C38S C37S C42S C41S 0.5(6) . . . . ?
B2S C37S C42S C41S -178.5(4) . . . . ?
C36S B2S C43S C44S -89.1(5) . . . . ?
C37S B2S C43S C44S 32.3(6) . . . . ?
C25S B2S C43S C44S 151.3(4) . . . . ?
C36S B2S C43S C48S 87.6(5) . . . . ?
C37S B2S C43S C48S -151.0(4) . . . . ?
C25S B2S C43S C48S -32.0(6) . . . . ?
C48S C43S C44S C45S 0.9(7) . . . . ?
B2S C43S C44S C45S 177.8(4) . . . . ?
C43S C44S C45S C46S 0.2(7) . . . . ?
C44S C45S C46S C47S -1.4(7) . . . . ?
C45S C46S C47S C48S 1.4(7) . . . . ?
C44S C43S C48S C47S -0.9(7) . . . . ?
B2S C43S C48S C47S -177.8(4) . . . . ?
C46S C47S C48S C43S -0.3(7) . . . . ?
C10 C9 N1 C1 -156.3(4) . . . . ?
C10 C9 N1 C5 79.9(5) . . . . ?
C10 C9 N1 Fe1 -37.0(5) . . . . ?
C2 C1 N1 C9 81.3(5) . . . . ?
C2 C1 N1 C5 -155.0(4) . . . . ?
C2 C1 N1 Fe1 -38.9(4) . . . . ?
C6 C5 N1 C9 -156.1(4) . . . . ?
C6 C5 N1 C1 79.2(5) . . . . ?
C6 C5 N1 Fe1 -37.6(5) . . . . ?
N3 Fe1 N1 C9 131.0(3) . . . . ?
N4 Fe1 N1 C9 12.0(3) . . . . ?
N2 Fe1 N1 C9 -109.8(3) . . . . ?
Cl1 Fe1 N1 C9 -49(4) . . . . ?
N3 Fe1 N1 C1 -106.9(3) . . . . ?
N4 Fe1 N1 C1 134.1(3) . . . . ?
N2 Fe1 N1 C1 12.3(3) . . . . ?
Cl1 Fe1 N1 C1 73(4) . . . . ?
N3 Fe1 N1 C5 11.8(3) . . . . ?
N4 Fe1 N1 C5 -107.2(3) . . . . ?
N2 Fe1 N1 C5 131.0(3) . . . . ?
Cl1 Fe1 N1 C5 -169(4) . . . . ?
C1 C2 N2 C3 77.0(5) . . . . ?
C1 C2 N2 C4 -164.3(4) . . . . ?
C1 C2 N2 Fe1 -42.5(4) . . . . ?
N3 Fe1 N2 C3 -30.0(4) . . . . ?
N4 Fe1 N2 C3 -177.0(3) . . . . ?
N1 Fe1 N2 C3 -104.6(4) . . . . ?
Cl1 Fe1 N2 C3 76.8(3) . . . . ?
N3 Fe1 N2 C4 -148.7(4) . . . . ?
N4 Fe1 N2 C4 64.3(4) . . . . ?
N1 Fe1 N2 C4 136.7(4) . . . . ?
Cl1 Fe1 N2 C4 -41.9(4) . . . . ?
N3 Fe1 N2 C2 90.2(3) . . . . ?
N4 Fe1 N2 C2 -56.8(3) . . . . ?
N1 Fe1 N2 C2 15.5(3) . . . . ?
Cl1 Fe1 N2 C2 -163.1(3) . . . . ?
C5 C6 N3 C8 77.2(5) . . . . ?
C5 C6 N3 C7 -164.2(4) . . . . ?
C5 C6 N3 Fe1 -39.9(5) . . . . ?
N4 Fe1 N3 C8 -29.7(4) . . . . ?
N2 Fe1 N3 C8 -177.5(3) . . . . ?
N1 Fe1 N3 C8 -103.4(3) . . . . ?
Cl1 Fe1 N3 C8 76.6(3) . . . . ?
N4 Fe1 N3 C7 -149.3(4) . . . . ?
N2 Fe1 N3 C7 63.0(4) . . . . ?
N1 Fe1 N3 C7 137.1(4) . . . . ?
Cl1 Fe1 N3 C7 -42.9(4) . . . . ?
N4 Fe1 N3 C6 88.4(3) . . . . ?
N2 Fe1 N3 C6 -59.4(3) . . . . ?
N1 Fe1 N3 C6 14.7(3) . . . . ?
Cl1 Fe1 N3 C6 -165.2(3) . . . . ?
C9 C10 N4 C12 -164.5(5) . . . . ?
C9 C10 N4 C11 75.4(6) . . . . ?
C9 C10 N4 Fe1 -40.4(5) . . . . ?
N3 Fe1 N4 C12 62.4(5) . . . . ?
N2 Fe1 N4 C12 -150.5(4) . . . . ?
N1 Fe1 N4 C12 136.9(4) . . . . ?
Cl1 Fe1 N4 C12 -44.5(4) . . . . ?
N3 Fe1 N4 C10 -59.4(4) . . . . ?
N2 Fe1 N4 C10 87.7(4) . . . . ?
N1 Fe1 N4 C10 15.1(3) . . . . ?
Cl1 Fe1 N4 C10 -166.4(3) . . . . ?
N3 Fe1 N4 C11 179.8(4) . . . . ?
N2 Fe1 N4 C11 -33.1(4) . . . . ?
N1 Fe1 N4 C11 -105.7(4) . . . . ?
Cl1 Fe1 N4 C11 72.8(4) . . . . ?
C14 C13 N5 C21 81.1(5) . . . . ?
C14 C13 N5 C17 -155.9(4) . . . . ?
C14 C13 N5 Fe2 -37.1(5) . . . . ?
C22 C21 N5 C13 -155.8(4) . . . . ?
C22 C21 N5 C17 81.7(4) . . . . ?
C22 C21 N5 Fe2 -37.7(4) . . . . ?
C18 C17 N5 C13 81.0(5) . . . . ?
C18 C17 N5 C21 -156.0(4) . . . . ?
C18 C17 N5 Fe2 -37.1(4) . . . . ?
N6 Fe2 N5 C13 11.9(3) . . . . ?
N7 Fe2 N5 C13 -107.4(3) . . . . ?
N8 Fe2 N5 C13 131.2(3) . . . . ?
Cl2 Fe2 N5 C13 -179(100) . . . . ?
N6 Fe2 N5 C21 -108.0(3) . . . . ?
N7 Fe2 N5 C21 132.7(3) . . . . ?
N8 Fe2 N5 C21 11.3(3) . . . . ?
Cl2 Fe2 N5 C21 61(5) . . . . ?
N6 Fe2 N5 C17 131.3(3) . . . . ?
N7 Fe2 N5 C17 12.0(3) . . . . ?
N8 Fe2 N5 C17 -109.4(3) . . . . ?
Cl2 Fe2 N5 C17 -60(5) . . . . ?
C13 C14 N6 C15 77.9(5) . . . . ?
C13 C14 N6 C16 -164.5(4) . . . . ?
C13 C14 N6 Fe2 -41.3(5) . . . . ?
N7 Fe2 N6 C14 89.8(4) . . . . ?
N8 Fe2 N6 C14 -58.3(4) . . . . ?
N5 Fe2 N6 C14 16.1(3) . . . . ?
Cl2 Fe2 N6 C14 -163.6(3) . . . . ?
N7 Fe2 N6 C15 -30.0(4) . . . . ?
N8 Fe2 N6 C15 -178.2(3) . . . . ?
N5 Fe2 N6 C15 -103.7(3) . . . . ?
Cl2 Fe2 N6 C15 76.6(3) . . . . ?
N7 Fe2 N6 C16 -150.1(3) . . . . ?
N8 Fe2 N6 C16 61.7(4) . . . . ?
N5 Fe2 N6 C16 136.2(4) . . . . ?
Cl2 Fe2 N6 C16 -43.5(4) . . . . ?
C17 C18 N7 C20 77.2(6) . . . . ?
C17 C18 N7 C19 -164.2(5) . . . . ?
C17 C18 N7 Fe2 -42.1(5) . . . . ?
N6 Fe2 N7 C18 -57.8(4) . . . . ?
N8 Fe2 N7 C18 89.8(4) . . . . ?
N5 Fe2 N7 C18 16.2(3) . . . . ?
Cl2 Fe2 N7 C18 -165.1(3) . . . . ?
N6 Fe2 N7 C20 179.9(3) . . . . ?
N8 Fe2 N7 C20 -32.5(4) . . . . ?
N5 Fe2 N7 C20 -106.1(4) . . . . ?
Cl2 Fe2 N7 C20 72.5(4) . . . . ?
N6 Fe2 N7 C19 62.0(4) . . . . ?
N8 Fe2 N7 C19 -150.4(4) . . . . ?
N5 Fe2 N7 C19 136.0(4) . . . . ?
Cl2 Fe2 N7 C19 -45.3(4) . . . . ?
C21 C22 N8 C23 78.7(5) . . . . ?
C21 C22 N8 C24 -166.2(4) . . . . ?
C21 C22 N8 Fe2 -42.0(4) . . . . ?
N6 Fe2 N8 C23 -29.2(4) . . . . ?
N7 Fe2 N8 C23 -176.7(3) . . . . ?
N5 Fe2 N8 C23 -103.6(4) . . . . ?
Cl2 Fe2 N8 C23 77.5(3) . . . . ?
N6 Fe2 N8 C24 -148.5(4) . . . . ?
N7 Fe2 N8 C24 64.0(4) . . . . ?
N5 Fe2 N8 C24 137.1(4) . . . . ?
Cl2 Fe2 N8 C24 -41.8(4) . . . . ?
N6 Fe2 N8 C22 91.1(3) . . . . ?
N7 Fe2 N8 C22 -56.4(3) . . . . ?
N5 Fe2 N8 C22 16.8(3) . . . . ?
Cl2 Fe2 N8 C22 -162.1(3) . . . . ?
